data_2237158
loop_
_publ_author_name
'Kinfe, Henok H.'
'Makolo, Felix L.'
'Phasha, Zanele H.'

_publ_section_title
;
 1-<i>O</i>-Acetyl-3,4,6-tri-<i>O</i>-benzyl-2-<i>C</i>-bromomethyl-2-deoxy-\a-<small>D</small>-glucopyranose
;
_journal_coeditor_code HG5273
_journal_issue 1
_journal_name_full 'Acta Crystallographica Section E'
_journal_page_first o73
_journal_paper_doi 10.1107/S1600536812048453
_journal_volume 69
_journal_year 2013
_chemical_formula_iupac 'C30 H33 Br O6'
_chemical_formula_moiety 'C30 H33 Br O6'
_chemical_formula_sum 'C30 H33 Br O6'
_chemical_formula_weight 569.47
_chemical_name_systematic
;
1-<i>O</i>-Acetyl-3,4,6-tri-<i>O</i>-benzyl-2-<i>C</i>-bromomethyl-
2-deoxy-\a-<i>D</i>-glucopyranose
;
_space_group_crystal_system orthorhombic
_space_group_IT_number 19
_space_group_name_Hall 'P 2ac 2ab'
_space_group_name_H-M_alt 'P 21 21 21'
_symmetry_cell_setting orthorhombic
_symmetry_space_group_name_Hall 'P 2ac 2ab'
_symmetry_space_group_name_H-M 'P 21 21 21'
_atom_sites_solution_hydrogens geom
_atom_sites_solution_primary direct
_atom_sites_solution_secondary difmap
_audit_creation_method 'WinGX routine CIF_UPDATE'
_cell_angle_alpha 90
_cell_angle_beta 90
_cell_angle_gamma 90
_cell_formula_units_Z 4
_cell_length_a 5.5097(4)
_cell_length_b 19.9357(11)
_cell_length_c 24.4597(16)
_cell_measurement_reflns_used 9957
_cell_measurement_temperature 100
_cell_measurement_theta_max 65.18
_cell_measurement_theta_min 4.24
_cell_volume 2686.6(3)
_computing_cell_refinement 'SAINT (Bruker, 2008)'
_computing_data_collection 'APEX2 (Bruker, 2011)'
_computing_data_reduction 'SAINT  (Bruker, 2008)'
_computing_molecular_graphics 'OLEX2 (Dolomanov <i>et al.</i> 2009)'
_computing_publication_material 'OLEX2 (Dolomanov <i>et al.</i> 2009)'
_computing_structure_refinement 'SHELXL97 (Sheldrick, 2008)'
_computing_structure_solution 'SUPERFLIP (Palatinus & Chapuis, 2007)'
_diffrn_ambient_temperature 100
_diffrn_detector_area_resol_mean 8.4
_diffrn_measured_fraction_theta_full 0.996
_diffrn_measured_fraction_theta_max 0.996
_diffrn_measurement_device_type 'Bruker APEX DUO 4K-CCD'
_diffrn_measurement_method '\f and \w scans'
_diffrn_radiation_monochromator 'Incoatec Quazar Multilayer Mirror'
_diffrn_radiation_type CuK\a
_diffrn_radiation_wavelength 1.54178
_diffrn_reflns_av_R_equivalents 0.0974
_diffrn_reflns_limit_h_max 5
_diffrn_reflns_limit_h_min -6
_diffrn_reflns_limit_k_max 23
_diffrn_reflns_limit_k_min -23
_diffrn_reflns_limit_l_max 28
_diffrn_reflns_limit_l_min -28
_diffrn_reflns_number 51826
_diffrn_reflns_theta_full 66.16
_diffrn_reflns_theta_max 66.16
_diffrn_reflns_theta_min 4.24
_diffrn_standards_number 0
_exptl_absorpt_coefficient_mu 2.433
_exptl_absorpt_correction_T_max 0.7527
_exptl_absorpt_correction_T_min 0.6125
_exptl_absorpt_correction_type multi-scan
_exptl_absorpt_process_details '(SADABS, Bruker, 2008)'
_exptl_crystal_colour colourless
_exptl_crystal_density_diffrn 1.408
_exptl_crystal_density_method 'not measured'
_exptl_crystal_description needle
_exptl_crystal_F_000 1184
_exptl_crystal_size_max 0.43
_exptl_crystal_size_mid 0.05
_exptl_crystal_size_min 0.05
_refine_diff_density_max 1.042
_refine_diff_density_min -0.608
_refine_ls_abs_structure_details 'Flack (1983), 1893 Friedel pairs'
_refine_ls_abs_structure_Flack -0.01(2)
_refine_ls_extinction_method none
_refine_ls_goodness_of_fit_ref 1.04
_refine_ls_hydrogen_treatment constr
_refine_ls_matrix_type full
_refine_ls_number_parameters 335
_refine_ls_number_reflns 4637
_refine_ls_number_restraints 0
_refine_ls_restrained_S_all 1.04
_refine_ls_R_factor_all 0.0469
_refine_ls_R_factor_gt 0.0414
_refine_ls_shift/su_max 0.001
_refine_ls_shift/su_mean 0
_refine_ls_structure_factor_coef Fsqd
_refine_ls_weighting_details 'calc w=1/[\s^2^(Fo^2^)+(0.0448P)^2^+1.5950P] where P=(Fo^2^+2Fc^2^)/3'
_refine_ls_weighting_scheme calc
_refine_ls_wR_factor_ref 0.0963
_reflns_number_gt 4177
_reflns_number_total 4637
_reflns_threshold_expression I>2\s(I)
_cod_data_source_file hg5273.cif
_cod_data_source_block I
_cod_database_code 2237158
_cod_database_fobs_code 2237158

loop_
_symmetry_equiv_pos_as_xyz
'x, y, z'
'x+1/2, -y+1/2, -z'
'-x, y+1/2, -z+1/2'
'-x+1/2, -y, z+1/2'

loop_
_atom_site_type_symbol
_atom_site_label
_atom_site_fract_x
_atom_site_fract_y
_atom_site_fract_z
_atom_site_U_iso_or_equiv
_atom_site_adp_type
_atom_site_calc_flag
_atom_site_refinement_flags
_atom_site_occupancy
Br Br1 1.52718(7) 0.657227(17) 0.318194(16) 0.03952(13) Uani d . 1
O O1 1.1736(6) 0.61572(12) 0.48483(10) 0.0340(6) Uani d . 1
O O2 1.0466(5) 0.68570(10) 0.41379(9) 0.0326(6) Uani d . 1
O O3 1.2526(6) 0.76628(11) 0.45934(11) 0.0400(7) Uani d . 1
O O4 1.0000(6) 0.48064(10) 0.36332(9) 0.0351(6) Uani d . 1
O O5 0.7051(6) 0.48859(11) 0.45817(11) 0.0392(7) Uani d . 1
O O6 1.0735(6) 0.52549(12) 0.57192(10) 0.0396(7) Uani d . 1
C C1 1.2250(8) 0.63710(16) 0.43169(15) 0.0316(9) Uani d . 1
H H1 1.3896 0.6582 0.431 0.038 Uiso calc R 1
C C2 1.2183(8) 0.57915(16) 0.39091(15) 0.0330(9) Uani d . 1
H H2 1.3572 0.5485 0.3992 0.04 Uiso calc R 1
C C3 0.9832(8) 0.53928(14) 0.39714(13) 0.0297(8) Uani d . 1
H H3 0.8448 0.5675 0.384 0.036 Uiso calc R 1
C C4 0.9363(7) 0.51944(16) 0.45609(14) 0.0319(8) Uani d . 1
H H4 1.0638 0.4873 0.4688 0.038 Uiso calc R 1
C C5 0.9433(8) 0.58369(16) 0.49090(14) 0.0338(9) Uani d . 1
H H5 0.8151 0.6149 0.4771 0.041 Uiso calc R 1
C C6 1.0804(8) 0.74997(16) 0.43301(15) 0.0312(9) Uani d . 1
C C7 0.8758(8) 0.79337(17) 0.41525(16) 0.0366(10) Uani d . 1
H H7A 0.9038 0.8394 0.4279 0.055 Uiso calc R 1
H H7B 0.7239 0.7765 0.4309 0.055 Uiso calc R 1
H H7C 0.8646 0.7929 0.3753 0.055 Uiso calc R 1
C C8 1.2419(8) 0.60206(17) 0.33175(15) 0.0375(10) Uani d . 1
H H8A 1.0952 0.6279 0.3217 0.045 Uiso calc R 1
H H8B 1.249 0.562 0.3078 0.045 Uiso calc R 1
C C9 0.7950(8) 0.46920(17) 0.33029(15) 0.0355(9) Uani d . 1
H H9A 0.7645 0.5089 0.3069 0.043 Uiso calc R 1
H H9B 0.6505 0.462 0.3536 0.043 Uiso calc R 1
C C10 0.8379(8) 0.40787(17) 0.29466(15) 0.0325(9) Uani d . 1
C C11 0.6658(8) 0.39109(18) 0.25596(15) 0.0384(10) Uani d . 1
H H11 0.5251 0.4181 0.2515 0.046 Uiso calc R 1
C C12 0.6995(9) 0.3342(2) 0.22338(16) 0.0443(10) Uani d . 1
H H12 0.5808 0.3224 0.1969 0.053 Uiso calc R 1
C C13 0.9042(9) 0.29499(18) 0.22953(17) 0.0436(11) Uani d . 1
H H13 0.9269 0.2565 0.2072 0.052 Uiso calc R 1
C C14 1.0756(9) 0.31201(18) 0.26817(17) 0.0425(11) Uani d . 1
H H14 1.2165 0.2851 0.2726 0.051 Uiso calc R 1
C C15 1.0426(9) 0.36864(16) 0.30087(15) 0.0371(9) Uani d . 1
H H15 1.1612 0.3802 0.3274 0.045 Uiso calc R 1
C C16 0.6728(10) 0.43619(19) 0.49772(17) 0.0467(11) Uani d . 1
H H16A 0.5836 0.4537 0.5298 0.056 Uiso calc R 1
H H16B 0.8329 0.4197 0.5102 0.056 Uiso calc R 1
C C17 0.5316(9) 0.37961(16) 0.47184(15) 0.0367(9) Uani d . 1
C C18 0.6145(8) 0.35048(19) 0.42360(16) 0.0412(10) Uani d . 1
H H18 0.7611 0.3657 0.4073 0.049 Uiso calc R 1
C C19 0.4844(11) 0.29972(18) 0.39955(17) 0.0517(12) Uani d . 1
H H19 0.5387 0.2812 0.3659 0.062 Uiso calc R 1
C C20 0.2765(11) 0.2752(2) 0.4234(2) 0.0604(15) Uani d . 1
H H20 0.1886 0.2398 0.4066 0.072 Uiso calc R 1
C C21 0.1970(10) 0.3025(2) 0.4719(2) 0.0552(13) Uani d . 1
H H21 0.0544 0.2858 0.4889 0.066 Uiso calc R 1
C C22 0.3263(9) 0.35477(19) 0.49587(17) 0.0441(10) Uani d . 1
H H22 0.2712 0.3734 0.5294 0.053 Uiso calc R 1
C C23 0.9028(8) 0.57286(17) 0.55147(15) 0.0371(10) Uani d . 1
H H23A 0.9214 0.616 0.5711 0.045 Uiso calc R 1
H H23B 0.7359 0.5562 0.5577 0.045 Uiso calc R 1
C C24 1.0720(10) 0.5265(2) 0.62974(16) 0.0533(12) Uani d . 1
H H24A 0.9042 0.5199 0.6432 0.064 Uiso calc R 1
H H24B 1.1306 0.5705 0.643 0.064 Uiso calc R 1
C C25 1.2327(9) 0.4717(2) 0.65142(16) 0.0442(11) Uani d . 1
C C26 1.1766(9) 0.4043(2) 0.64257(18) 0.0504(11) Uani d . 1
H H26 1.0354 0.3925 0.6225 0.06 Uiso calc R 1
C C27 1.3272(9) 0.3549(2) 0.66308(18) 0.0511(11) Uani d . 1
H H27 1.288 0.309 0.6572 0.061 Uiso calc R 1
C C28 1.5319(10) 0.37129(19) 0.69168(16) 0.0496(11) Uani d . 1
H H28 1.635 0.3371 0.7056 0.06 Uiso calc R 1
C C29 1.5872(10) 0.4378(2) 0.70016(17) 0.0524(12) Uani d . 1
H H29 1.7305 0.4496 0.7195 0.063 Uiso calc R 1
C C30 1.4362(9) 0.48721(18) 0.68078(17) 0.0470(10) Uani d . 1
H H30 1.4737 0.5329 0.6879 0.056 Uiso calc R 1

loop_
_atom_site_aniso_label
_atom_site_aniso_U_11
_atom_site_aniso_U_22
_atom_site_aniso_U_33
_atom_site_aniso_U_12
_atom_site_aniso_U_13
_atom_site_aniso_U_23
Br1 0.0362(2) 0.02898(18) 0.0534(2) 0.00229(17) -0.00030(19) 0.00481(16)
O1 0.0390(18) 0.0234(12) 0.0397(14) 0.0005(11) -0.0060(13) -0.0011(10)
O2 0.0385(17) 0.0174(10) 0.0419(12) 0.0030(11) -0.0051(13) -0.0026(9)
O3 0.0414(19) 0.0239(12) 0.0546(16) -0.0036(12) -0.0056(14) -0.0026(11)
O4 0.0393(17) 0.0219(10) 0.0442(12) 0.0038(12) -0.0062(14) -0.0071(9)
O5 0.0436(19) 0.0251(12) 0.0488(15) -0.0033(12) -0.0060(13) 0.0063(11)
O6 0.050(2) 0.0314(13) 0.0374(13) 0.0091(12) 0.0003(13) 0.0005(10)
C1 0.031(2) 0.0222(16) 0.041(2) 0.0025(15) -0.0038(17) -0.0011(14)
C2 0.036(2) 0.0192(16) 0.044(2) 0.0052(15) -0.0054(18) -0.0032(14)
C3 0.029(2) 0.0164(13) 0.0433(18) 0.0013(16) -0.0066(19) -0.0051(12)
C4 0.030(2) 0.0226(16) 0.0433(19) 0.0013(15) -0.0044(17) -0.0017(14)
C5 0.035(3) 0.0235(16) 0.0432(19) 0.0036(16) -0.0019(18) 0.0001(14)
C6 0.034(3) 0.0189(15) 0.0402(19) -0.0019(15) 0.0061(18) -0.0009(14)
C7 0.042(3) 0.0223(17) 0.045(2) 0.0051(16) 0.0039(19) -0.0017(15)
C8 0.045(3) 0.0234(17) 0.044(2) 0.0029(17) -0.0037(19) -0.0003(15)
C9 0.040(2) 0.0240(17) 0.043(2) 0.0009(16) -0.0043(18) -0.0046(15)
C10 0.035(2) 0.0242(17) 0.0384(19) -0.0051(16) -0.0012(18) 0.0012(15)
C11 0.044(3) 0.0278(18) 0.044(2) -0.0050(17) 0.000(2) -0.0003(16)
C12 0.053(3) 0.036(2) 0.044(2) -0.011(2) -0.005(2) -0.0057(17)
C13 0.056(3) 0.0254(18) 0.049(2) -0.0059(18) 0.005(2) -0.0069(16)
C14 0.043(3) 0.0265(18) 0.058(2) -0.0018(17) 0.003(2) -0.0060(17)
C15 0.039(3) 0.0280(16) 0.0443(19) -0.0057(17) -0.0024(19) -0.0044(14)
C16 0.058(3) 0.033(2) 0.049(2) -0.010(2) -0.005(2) 0.0031(18)
C17 0.039(3) 0.0245(16) 0.047(2) 0.0043(18) -0.002(2) 0.0058(14)
C18 0.040(3) 0.034(2) 0.049(2) 0.0060(19) -0.0005(18) 0.0030(18)
C19 0.068(4) 0.0322(19) 0.055(2) 0.012(2) -0.008(3) -0.0039(17)
C20 0.082(4) 0.027(2) 0.072(3) -0.007(2) -0.031(3) 0.007(2)
C21 0.045(3) 0.042(2) 0.078(3) -0.011(2) -0.006(3) 0.021(2)
C22 0.047(3) 0.035(2) 0.050(2) 0.0075(19) 0.004(2) 0.0066(18)
C23 0.040(3) 0.0254(17) 0.046(2) 0.0060(16) -0.0008(18) 0.0004(15)
C24 0.057(4) 0.060(3) 0.042(2) 0.015(2) 0.001(2) 0.0043(19)
C25 0.055(3) 0.041(2) 0.036(2) 0.011(2) 0.011(2) 0.0016(17)
C26 0.045(3) 0.055(3) 0.051(2) 0.004(2) -0.006(2) -0.009(2)
C27 0.054(3) 0.034(2) 0.065(3) -0.001(2) 0.002(2) -0.0014(19)
C28 0.062(3) 0.0396(19) 0.047(2) 0.010(2) 0.003(2) 0.0092(16)
C29 0.062(4) 0.047(2) 0.049(2) 0.000(2) -0.011(2) 0.0013(19)
C30 0.062(3) 0.0329(18) 0.046(2) 0.0002(19) 0.000(3) 0.0022(18)

loop_
_atom_type_symbol
_atom_type_description
_atom_type_scat_dispersion_real
_atom_type_scat_dispersion_imag
_atom_type_scat_source
C C 0.0181 0.0091 'International Tables Vol C Tables 4.2.6.8 and 6.1.1.4'
H H 0 0 'International Tables Vol C Tables 4.2.6.8 and 6.1.1.4'
Br Br -0.6763 1.2805 'International Tables Vol C Tables 4.2.6.8 and 6.1.1.4'
O O 0.0492 0.0322 'International Tables Vol C Tables 4.2.6.8 and 6.1.1.4'

loop_
_geom_angle_atom_site_label_1
_geom_angle_atom_site_label_2
_geom_angle_atom_site_label_3
_geom_angle
C1 O1 C5 114.4(3)
C6 O2 C1 115.3(3)
C9 O4 C3 114.3(3)
C4 O5 C16 116.9(3)
C24 O6 C23 109.8(3)
O1 C1 O2 110.3(3)
O1 C1 H1 109.2
O1 C1 C2 111.8(3)
O2 C1 H1 109.2
O2 C1 C2 107.0(3)
C2 C1 H1 109.2
C1 C2 H2 108.1
C1 C2 C3 110.4(3)
C3 C2 H2 108.1
C8 C2 C1 113.1(3)
C8 C2 H2 108.1
C8 C2 C3 108.9(3)
O4 C3 C2 108.1(3)
O4 C3 H3 108.8
O4 C3 C4 110.3(2)
C2 C3 H3 108.8
C4 C3 C2 112.0(3)
C4 C3 H3 108.8
O5 C4 C3 107.5(3)
O5 C4 H4 110.1
O5 C4 C5 111.4(3)
C3 C4 H4 110.1
C3 C4 C5 107.7(3)
C5 C4 H4 110.1
O1 C5 C4 109.7(3)
O1 C5 H5 108.3
O1 C5 C23 107.3(3)
C4 C5 H5 108.3
C23 C5 C4 114.8(3)
C23 C5 H5 108.3
O2 C6 C7 109.8(3)
O3 C6 O2 123.1(3)
O3 C6 C7 127.1(3)
C6 C7 H7A 109.5
C6 C7 H7B 109.5
C6 C7 H7C 109.5
H7A C7 H7B 109.5
H7A C7 H7C 109.5
H7B C7 H7C 109.5
Br1 C8 H8A 108.8
Br1 C8 H8B 108.8
C2 C8 Br1 113.6(3)
C2 C8 H8A 108.8
C2 C8 H8B 108.8
H8A C8 H8B 107.7
O4 C9 H9A 109.8
O4 C9 H9B 109.8
O4 C9 C10 109.6(3)
H9A C9 H9B 108.2
C10 C9 H9A 109.8
C10 C9 H9B 109.8
C11 C10 C9 118.8(4)
C15 C10 C9 121.3(3)
C15 C10 C11 119.9(3)
C10 C11 H11 120.1
C10 C11 C12 119.7(4)
C12 C11 H11 120.1
C11 C12 H12 119.8
C13 C12 C11 120.4(4)
C13 C12 H12 119.8
C12 C13 H13 120.2
C14 C13 C12 119.7(4)
C14 C13 H13 120.2
C13 C14 H14 119.9
C13 C14 C15 120.2(4)
C15 C14 H14 119.9
C10 C15 C14 120.1(4)
C10 C15 H15 119.9
C14 C15 H15 119.9
O5 C16 H16A 109.9
O5 C16 H16B 109.9
O5 C16 C17 109.0(3)
H16A C16 H16B 108.3
C17 C16 H16A 109.9
C17 C16 H16B 109.9
C18 C17 C16 119.9(4)
C22 C17 C16 121.1(4)
C22 C17 C18 119.0(4)
C17 C18 H18 120
C19 C18 C17 119.9(4)
C19 C18 H18 120
C18 C19 H19 119.5
C18 C19 C20 121.0(4)
C20 C19 H19 119.5
C19 C20 H20 120.3
C19 C20 C21 119.4(4)
C21 C20 H20 120.3
C20 C21 H21 120.1
C20 C21 C22 119.8(5)
C22 C21 H21 120.1
C17 C22 C21 120.8(4)
C17 C22 H22 119.6
C21 C22 H22 119.6
O6 C23 C5 109.9(3)
O6 C23 H23A 109.7
O6 C23 H23B 109.7
C5 C23 H23A 109.7
C5 C23 H23B 109.7
H23A C23 H23B 108.2
O6 C24 H24A 109.7
O6 C24 H24B 109.7
O6 C24 C25 109.8(3)
H24A C24 H24B 108.2
C25 C24 H24A 109.7
C25 C24 H24B 109.7
C26 C25 C24 121.0(5)
C30 C25 C24 120.3(4)
C30 C25 C26 118.8(4)
C25 C26 H26 120.1
C27 C26 C25 119.8(5)
C27 C26 H26 120.1
C26 C27 H27 119.7
C28 C27 C26 120.6(4)
C28 C27 H27 119.7
C27 C28 H28 120.3
C27 C28 C29 119.4(4)
C29 C28 H28 120.3
C28 C29 H29 119.8
C30 C29 C28 120.3(5)
C30 C29 H29 119.8
C25 C30 C29 121.0(4)
C25 C30 H30 119.5
C29 C30 H30 119.5

loop_
_geom_bond_atom_site_label_1
_geom_bond_atom_site_label_2
_geom_bond_distance
Br1 C8 1.947(4)
O1 C1 1.397(4)
O1 C5 1.428(5)
O2 C1 1.448(4)
O2 C6 1.377(4)
O3 C6 1.192(5)
O4 C3 1.435(3)
O4 C9 1.407(5)
O5 C4 1.415(5)
O5 C16 1.435(5)
O6 C23 1.423(5)
O6 C24 1.414(5)
C1 H1 1
C1 C2 1.527(5)
C2 H2 1
C2 C3 1.528(6)
C2 C8 1.523(5)
C3 H3 1
C3 C4 1.517(5)
C4 H4 1
C4 C5 1.538(5)
C5 H5 1
C5 C23 1.514(5)
C6 C7 1.486(5)
C7 H7A 0.98
C7 H7B 0.98
C7 H7C 0.98
C8 H8A 0.99
C8 H8B 0.99
C9 H9A 0.99
C9 H9B 0.99
C9 C10 1.520(5)
C10 C11 1.381(6)
C10 C15 1.381(6)
C11 H11 0.95
C11 C12 1.399(5)
C12 H12 0.95
C12 C13 1.381(6)
C13 H13 0.95
C13 C14 1.378(6)
C14 H14 0.95
C14 C15 1.395(5)
C15 H15 0.95
C16 H16A 0.99
C16 H16B 0.99
C16 C17 1.510(6)
C17 C18 1.392(6)
C17 C22 1.367(6)
C18 H18 0.95
C18 C19 1.373(6)
C19 H19 0.95
C19 C20 1.375(8)
C20 H20 0.95
C20 C21 1.375(7)
C21 H21 0.95
C21 C22 1.392(6)
C22 H22 0.95
C23 H23A 0.99
C23 H23B 0.99
C24 H24A 0.99
C24 H24B 0.99
C24 C25 1.503(6)
C25 C26 1.394(6)
C25 C30 1.367(7)
C26 H26 0.95
C26 C27 1.383(7)
C27 H27 0.95
C27 C28 1.367(7)
C28 H28 0.95
C28 C29 1.377(6)
C29 H29 0.95
C29 C30 1.373(6)
C30 H30 0.95

loop_
_geom_hbond_atom_site_label_D
_geom_hbond_atom_site_label_H
_geom_hbond_atom_site_label_A
_geom_hbond_distance_DH
_geom_hbond_distance_HA
_geom_hbond_distance_DA
_geom_hbond_angle_DHA
C18 H18 O4 0.95 2.85 3.663(7) 143.8

loop_
_cod_related_entry_id
_cod_related_entry_database
_cod_related_entry_code
1 ChemSpider 30658277
